data_4037109
loop_
_publ_author_name
'Liu, Qiuxin'
'Gao, Xiuxiu'
'Zhong, Hao'
'Song, Jinsheng'
'Wang, Hua'

_publ_section_title
;
 Planar Heptathienoacenes Based on Unsymmetric
 Dithieno[3,2-b:3',4'-d]thiophene: Synthesis and Photophysical Properties.
;
_journal_issue 18
_journal_name_full 'The Journal of organic chemistry'
_journal_page_first 8612
_journal_page_last 8616
_journal_paper_doi 10.1021/acs.joc.6b01506
_journal_volume 81
_journal_year 2016
_chemical_formula_sum 'C14 H19 Br S3 Si2'
_chemical_formula_weight 419.56
_space_group_IT_number 15
_space_group_name_Hall '-C 2yc'
_space_group_name_H-M_alt 'C 1 2/c 1'
_symmetry_cell_setting monoclinic
_symmetry_space_group_name_H-M 'C 1 2/c 1'
_atom_sites_solution_hydrogens geom
_atom_sites_solution_primary direct
_atom_sites_solution_secondary difmap
_audit_creation_method SHELXL-97
_cell_angle_alpha 90.00
_cell_angle_beta 93.532(5)
_cell_angle_gamma 90.00
_cell_formula_units_Z 8
_cell_length_a 20.362(6)
_cell_length_b 9.842(3)
_cell_length_c 19.635(6)
_cell_measurement_reflns_used 3053
_cell_measurement_temperature 296(2)
_cell_measurement_theta_max 26.12
_cell_measurement_theta_min 2.30
_cell_volume 3927(2)
_computing_cell_refinement 'Bruker SMART'
_computing_data_collection 'Bruker SMART'
_computing_data_reduction 'Bruker SAINT'
_computing_molecular_graphics 'Bruker SHELXTL'
_computing_publication_material 'Bruker SHELXTL'
_computing_structure_refinement 'Bruker SHELXTL'
_computing_structure_solution 'Bruker SHELXTL'
_diffrn_ambient_temperature 296(2)
_diffrn_measured_fraction_theta_full 0.999
_diffrn_measured_fraction_theta_max 0.999
_diffrn_measurement_device_type 'CCD area detector'
_diffrn_measurement_method 'phi and omega scans'
_diffrn_radiation_monochromator graphite
_diffrn_radiation_source 'fine-focus sealed tube'
_diffrn_radiation_type MoK\a
_diffrn_radiation_wavelength 0.71073
_diffrn_reflns_av_R_equivalents 0.0333
_diffrn_reflns_av_sigmaI/netI 0.0420
_diffrn_reflns_limit_h_max 19
_diffrn_reflns_limit_h_min -24
_diffrn_reflns_limit_k_max 11
_diffrn_reflns_limit_k_min -8
_diffrn_reflns_limit_l_max 23
_diffrn_reflns_limit_l_min -23
_diffrn_reflns_number 9627
_diffrn_reflns_theta_full 25.00
_diffrn_reflns_theta_max 25.00
_diffrn_reflns_theta_min 2.00
_exptl_absorpt_coefficient_mu 2.524
_exptl_absorpt_correction_T_max 0.5084
_exptl_absorpt_correction_T_min 0.3651
_exptl_absorpt_correction_type multi-scan
_exptl_absorpt_process_details SADABS
_exptl_crystal_colour yellow
_exptl_crystal_density_diffrn 1.419
_exptl_crystal_density_method 'not measured'
_exptl_crystal_description block
_exptl_crystal_F_000 1712
_exptl_crystal_size_max 0.50
_exptl_crystal_size_mid 0.35
_exptl_crystal_size_min 0.31
_refine_diff_density_max 0.749
_refine_diff_density_min -0.338
_refine_diff_density_rms 0.062
_refine_ls_extinction_method none
_refine_ls_goodness_of_fit_ref 1.041
_refine_ls_hydrogen_treatment constr
_refine_ls_matrix_type full
_refine_ls_number_parameters 181
_refine_ls_number_reflns 3466
_refine_ls_number_restraints 0
_refine_ls_restrained_S_all 1.041
_refine_ls_R_factor_all 0.0582
_refine_ls_R_factor_gt 0.0391
_refine_ls_shift/su_max 0.000
_refine_ls_shift/su_mean 0.000
_refine_ls_structure_factor_coef Fsqd
_refine_ls_weighting_details 'calc w=1/[\s^2^(Fo^2^)+(0.0643P)^2^+0.0000P] where P=(Fo^2^+2Fc^2^)/3'
_refine_ls_weighting_scheme calc
_refine_ls_wR_factor_gt 0.1050
_refine_ls_wR_factor_ref 0.1115
_reflns_number_gt 2600
_reflns_number_total 3466
_reflns_threshold_expression >2sigma(I)
_cod_data_source_file jo6b01506_si_002.cif
_cod_data_source_block 5
_cod_depositor_comments
;
The following automatic conversions were performed:

data item '_exptl_absorpt_correction_type' value 'Multi-scan' was
changed to 'multi-scan' in accordance with the
/home/saulius/struct/COD-crude-data/automatic-downloads/DataCite-retrospective/ACS/depositions/lib/dictionaries/cif_core.dic
dictionary named 'cif_core.dic' version 2.4.2 last updated on
2011-04-26.

data item '_symmetry_cell_setting' value 'Monoclinic' was changed to
'monoclinic' in accordance with the
/home/saulius/struct/COD-crude-data/automatic-downloads/DataCite-retrospective/ACS/depositions/lib/dictionaries/cif_core.dic
dictionary named 'cif_core.dic' version 2.4.2 last updated on
2011-04-26.

Automatic conversion script
Id: cif_fix_values 6909 2019-04-08 15:41:33Z antanas 
;
_cod_original_cell_volume 3927.4(19)
_cod_original_sg_symbol_H-M 'C2/c  '
_cod_database_code 4037109

loop_
_symmetry_equiv_pos_as_xyz
'x, y, z'
'-x, y, -z+1/2'
'x+1/2, y+1/2, z'
'-x+1/2, y+1/2, -z+1/2'
'-x, -y, -z'
'x, -y, z-1/2'
'-x+1/2, -y+1/2, -z'
'x+1/2, -y+1/2, z-1/2'

loop_
_atom_site_label
_atom_site_type_symbol
_atom_site_fract_x
_atom_site_fract_y
_atom_site_fract_z
_atom_site_U_iso_or_equiv
_atom_site_adp_type
_atom_site_occupancy
_atom_site_symmetry_multiplicity
_atom_site_calc_flag
_atom_site_refinement_flags
Br1 Br 0.084956(18) 0.85730(5) 0.06259(2) 0.07705(19) Uani 1 1 d .
S1 S 0.45601(4) 0.54996(9) 0.15483(5) 0.0496(2) Uani 1 1 d .
S2 S 0.36694(4) 0.91918(9) 0.08360(5) 0.0548(3) Uani 1 1 d .
S3 S 0.20308(4) 0.66879(9) 0.10585(4) 0.0468(2) Uani 1 1 d .
Si1 Si 0.54272(5) 0.80408(12) 0.12236(6) 0.0579(3) Uani 1 1 d .
Si2 Si 0.32853(5) 0.38157(10) 0.17418(5) 0.0492(3) Uani 1 1 d .
C1 C 0.5679(2) 0.7924(7) 0.0333(2) 0.113(2) Uani 1 1 d .
H1A H 0.5361 0.8382 0.0033 0.170 Uiso 1 1 calc R
H1B H 0.5705 0.6987 0.0202 0.170 Uiso 1 1 calc R
H1C H 0.6101 0.8345 0.0302 0.170 Uiso 1 1 calc R
C2 C 0.6042(2) 0.7167(6) 0.1795(2) 0.0977(17) Uani 1 1 d .
H2A H 0.5914 0.7227 0.2257 0.147 Uiso 1 1 calc R
H2B H 0.6464 0.7589 0.1762 0.147 Uiso 1 1 calc R
H2C H 0.6068 0.6229 0.1665 0.147 Uiso 1 1 calc R
C3 C 0.5330(3) 0.9849(5) 0.1453(4) 0.144(3) Uani 1 1 d .
H3A H 0.5007 1.0263 0.1142 0.217 Uiso 1 1 calc R
H3B H 0.5743 1.0309 0.1426 0.217 Uiso 1 1 calc R
H3C H 0.5189 0.9913 0.1909 0.217 Uiso 1 1 calc R
C4 C 0.46154(16) 0.7172(3) 0.12826(16) 0.0471(8) Uani 1 1 d .
C5 C 0.39791(14) 0.7612(3) 0.11378(15) 0.0408(7) Uani 1 1 d .
C6 C 0.34749(14) 0.6635(3) 0.12408(15) 0.0366(7) Uani 1 1 d .
C7 C 0.37131(14) 0.5393(3) 0.14700(15) 0.0396(7) Uani 1 1 d .
C8 C 0.2824(2) 0.3038(4) 0.0981(2) 0.0798(13) Uani 1 1 d .
H8A H 0.2500 0.3669 0.0798 0.120 Uiso 1 1 calc R
H8B H 0.2611 0.2220 0.1117 0.120 Uiso 1 1 calc R
H8C H 0.3126 0.2827 0.0640 0.120 Uiso 1 1 calc R
C9 C 0.3919(2) 0.2609(4) 0.2110(3) 0.0912(15) Uani 1 1 d .
H9A H 0.4151 0.3021 0.2497 0.137 Uiso 1 1 calc R
H9B H 0.4224 0.2395 0.1772 0.137 Uiso 1 1 calc R
H9C H 0.3708 0.1792 0.2250 0.137 Uiso 1 1 calc R
C10 C 0.27066(19) 0.4276(4) 0.23980(18) 0.0678(11) Uani 1 1 d .
H10A H 0.2948 0.4661 0.2787 0.102 Uiso 1 1 calc R
H10B H 0.2479 0.3477 0.2535 0.102 Uiso 1 1 calc R
H10C H 0.2394 0.4927 0.2212 0.102 Uiso 1 1 calc R
C11 C 0.28351(14) 0.7238(3) 0.10643(15) 0.0392(7) Uani 1 1 d .
C12 C 0.28672(16) 0.8564(3) 0.08431(16) 0.0437(8) Uani 1 1 d .
C13 C 0.22449(16) 0.9159(4) 0.06628(16) 0.0517(9) Uani 1 1 d .
H13A H 0.2181 1.0042 0.0503 0.062 Uiso 1 1 calc R
C14 C 0.17590(16) 0.8256(4) 0.07570(16) 0.0489(8) Uani 1 1 d .

loop_
_atom_site_aniso_label
_atom_site_aniso_U_11
_atom_site_aniso_U_22
_atom_site_aniso_U_33
_atom_site_aniso_U_23
_atom_site_aniso_U_13
_atom_site_aniso_U_12
Br1 0.0406(2) 0.0895(4) 0.0997(4) -0.0081(2) -0.0060(2) 0.0154(2)
S1 0.0310(4) 0.0497(5) 0.0683(6) 0.0056(4) 0.0048(4) -0.0025(4)
S2 0.0446(5) 0.0443(5) 0.0752(6) 0.0129(4) 0.0020(4) -0.0102(4)
S3 0.0304(4) 0.0522(5) 0.0581(5) -0.0035(4) 0.0039(3) -0.0047(4)
Si1 0.0333(5) 0.0635(7) 0.0770(7) 0.0105(5) 0.0043(4) -0.0163(5)
Si2 0.0451(5) 0.0407(5) 0.0621(6) 0.0057(4) 0.0048(4) -0.0087(4)
C1 0.078(3) 0.179(6) 0.083(3) 0.035(4) 0.015(3) -0.044(4)
C2 0.049(2) 0.143(5) 0.099(3) 0.039(3) -0.013(2) -0.027(3)
C3 0.075(4) 0.079(4) 0.282(9) -0.031(5) 0.024(5) -0.041(3)
C4 0.0412(18) 0.046(2) 0.054(2) 0.0044(16) 0.0055(14) -0.0062(16)
C5 0.0335(16) 0.0420(18) 0.0473(18) 0.0012(14) 0.0055(13) -0.0061(14)
C6 0.0294(15) 0.0393(17) 0.0416(16) -0.0038(13) 0.0057(12) -0.0065(13)
C7 0.0278(15) 0.0429(19) 0.0486(18) -0.0012(14) 0.0060(13) -0.0044(14)
C8 0.087(3) 0.067(3) 0.087(3) -0.021(2) 0.015(2) -0.031(3)
C9 0.071(3) 0.061(3) 0.140(4) 0.031(3) 0.001(3) 0.005(2)
C10 0.061(3) 0.082(3) 0.062(2) 0.014(2) 0.0126(18) -0.016(2)
C11 0.0350(16) 0.0430(19) 0.0398(17) -0.0031(14) 0.0042(12) -0.0048(14)
C12 0.0382(17) 0.048(2) 0.0450(18) -0.0001(15) 0.0026(13) -0.0005(15)
C13 0.050(2) 0.050(2) 0.054(2) -0.0005(16) -0.0001(16) 0.0091(18)
C14 0.0369(17) 0.058(2) 0.051(2) -0.0088(16) -0.0029(14) 0.0074(16)

loop_
_atom_type_symbol
_atom_type_description
_atom_type_scat_dispersion_real
_atom_type_scat_dispersion_imag
_atom_type_scat_source
C C 0.0033 0.0016 'International Tables Vol C Tables 4.2.6.8 and 6.1.1.4'
H H 0.0000 0.0000 'International Tables Vol C Tables 4.2.6.8 and 6.1.1.4'
Si Si 0.0817 0.0704 'International Tables Vol C Tables 4.2.6.8 and 6.1.1.4'
S S 0.1246 0.1234 'International Tables Vol C Tables 4.2.6.8 and 6.1.1.4'
Br Br -0.2901 2.4595 'International Tables Vol C Tables 4.2.6.8 and 6.1.1.4'

loop_
_geom_angle_atom_site_label_1
_geom_angle_atom_site_label_2
_geom_angle_atom_site_label_3
_geom_angle
C7 S1 C4 96.56(15)
C12 S2 C5 90.04(15)
C11 S3 C14 90.33(16)
C2 Si1 C3 112.3(3)
C2 Si1 C1 109.2(3)
C3 Si1 C1 109.2(3)
C2 Si1 C4 108.57(18)
C3 Si1 C4 108.5(2)
C1 Si1 C4 109.1(2)
C10 Si2 C9 109.9(2)
C10 Si2 C7 108.80(17)
C9 Si2 C7 108.35(18)
C10 Si2 C8 110.12(19)
C9 Si2 C8 110.4(2)
C7 Si2 C8 109.25(17)
Si1 C1 H1A 109.5
Si1 C1 H1B 109.5
H1A C1 H1B 109.5
Si1 C1 H1C 109.5
H1A C1 H1C 109.5
H1B C1 H1C 109.5
Si1 C2 H2A 109.5
Si1 C2 H2B 109.5
H2A C2 H2B 109.5
Si1 C2 H2C 109.5
H2A C2 H2C 109.5
H2B C2 H2C 109.5
Si1 C3 H3A 109.5
Si1 C3 H3B 109.5
H3A C3 H3B 109.5
Si1 C3 H3C 109.5
H3A C3 H3C 109.5
H3B C3 H3C 109.5
C5 C4 S1 106.5(2)
C5 C4 Si1 131.8(3)
S1 C4 Si1 121.79(19)
C4 C5 C6 115.6(3)
C4 C5 S2 131.1(2)
C6 C5 S2 113.3(2)
C7 C6 C5 113.6(3)
C7 C6 C11 136.9(3)
C5 C6 C11 109.4(3)
C6 C7 S1 107.7(2)
C6 C7 Si2 131.8(2)
S1 C7 Si2 120.33(18)
Si2 C8 H8A 109.5
Si2 C8 H8B 109.5
H8A C8 H8B 109.5
Si2 C8 H8C 109.5
H8A C8 H8C 109.5
H8B C8 H8C 109.5
Si2 C9 H9A 109.5
Si2 C9 H9B 109.5
H9A C9 H9B 109.5
Si2 C9 H9C 109.5
H9A C9 H9C 109.5
H9B C9 H9C 109.5
Si2 C10 H10A 109.5
Si2 C10 H10B 109.5
H10A C10 H10B 109.5
Si2 C10 H10C 109.5
H10A C10 H10C 109.5
H10B C10 H10C 109.5
C12 C11 C6 113.7(3)
C12 C11 S3 111.0(2)
C6 C11 S3 135.3(2)
C11 C12 C13 114.2(3)
C11 C12 S2 113.6(2)
C13 C12 S2 132.2(3)
C14 C13 C12 110.1(3)
C14 C13 H13A 124.9
C12 C13 H13A 124.9
C13 C14 S3 114.3(3)
C13 C14 Br1 126.6(3)
S3 C14 Br1 119.1(2)

loop_
_geom_bond_atom_site_label_1
_geom_bond_atom_site_label_2
_geom_bond_distance
Br1 C14 1.880(3)
S1 C7 1.725(3)
S1 C4 1.732(3)
S2 C12 1.747(3)
S2 C5 1.766(3)
S3 C11 1.724(3)
S3 C14 1.732(4)
Si1 C2 1.842(4)
Si1 C3 1.849(5)
Si1 C1 1.857(5)
Si1 C4 1.871(3)
Si2 C10 1.855(4)
Si2 C9 1.866(4)
Si2 C7 1.873(3)
Si2 C8 1.878(4)
C1 H1A 0.9600
C1 H1B 0.9600
C1 H1C 0.9600
C2 H2A 0.9600
C2 H2B 0.9600
C2 H2C 0.9600
C3 H3A 0.9600
C3 H3B 0.9600
C3 H3C 0.9600
C4 C5 1.379(4)
C5 C6 1.430(4)
C6 C7 1.381(4)
C6 C11 1.454(4)
C8 H8A 0.9600
C8 H8B 0.9600
C8 H8C 0.9600
C9 H9A 0.9600
C9 H9B 0.9600
C9 H9C 0.9600
C10 H10A 0.9600
C10 H10B 0.9600
C10 H10C 0.9600
C11 C12 1.378(4)
C12 C13 1.421(5)
C13 C14 1.351(5)
C13 H13A 0.9300

loop_
_geom_torsion_atom_site_label_1
_geom_torsion_atom_site_label_2
_geom_torsion_atom_site_label_3
_geom_torsion_atom_site_label_4
_geom_torsion
C7 S1 C4 C5 -0.1(3)
C7 S1 C4 Si1 -179.4(2)
C2 Si1 C4 C5 157.8(3)
C3 Si1 C4 C5 35.5(4)
C1 Si1 C4 C5 -83.3(4)
C2 Si1 C4 S1 -23.2(3)
C3 Si1 C4 S1 -145.5(3)
C1 Si1 C4 S1 95.7(3)
S1 C4 C5 C6 0.2(3)
Si1 C4 C5 C6 179.3(2)
S1 C4 C5 S2 -179.3(2)
Si1 C4 C5 S2 -0.1(5)
C12 S2 C5 C4 179.3(3)
C12 S2 C5 C6 -0.1(2)
C4 C5 C6 C7 -0.2(4)
S2 C5 C6 C7 179.4(2)
C4 C5 C6 C11 -179.6(3)
S2 C5 C6 C11 -0.1(3)
C5 C6 C7 S1 0.1(3)
C11 C6 C7 S1 179.3(3)
C5 C6 C7 Si2 175.2(2)
C11 C6 C7 Si2 -5.5(6)
C4 S1 C7 C6 0.0(2)
C4 S1 C7 Si2 -175.78(19)
C10 Si2 C7 C6 -52.5(4)
C9 Si2 C7 C6 -171.9(3)
C8 Si2 C7 C6 67.8(3)
C10 Si2 C7 S1 122.2(2)
C9 Si2 C7 S1 2.7(3)
C8 Si2 C7 S1 -117.6(2)
C7 C6 C11 C12 -179.0(3)
C5 C6 C11 C12 0.3(4)
C7 C6 C11 S3 0.5(6)
C5 C6 C11 S3 179.8(3)
C14 S3 C11 C12 0.1(2)
C14 S3 C11 C6 -179.4(3)
C6 C11 C12 C13 179.4(3)
S3 C11 C12 C13 -0.2(3)
C6 C11 C12 S2 -0.4(3)
S3 C11 C12 S2 179.96(16)
C5 S2 C12 C11 0.3(2)
C5 S2 C12 C13 -179.5(3)
C11 C12 C13 C14 0.2(4)
S2 C12 C13 C14 -180.0(3)
C12 C13 C14 S3 -0.1(4)
C12 C13 C14 Br1 177.4(2)
C11 S3 C14 C13 0.0(3)
C11 S3 C14 Br1 -177.69(19)
